data_2227089
loop_
_publ_author_name
'Han, Li-Lu'

_publ_section_title
;
 2-(1<i>H</i>-Benzimidazol-2-yl)-4,6-dichlorophenol
;
_journal_coeditor_code SU2193
_journal_issue 8
_journal_name_full 'Acta Crystallographica Section E'
_journal_page_first o2047
_journal_paper_doi 10.1107/S1600536810027844
_journal_volume 66
_journal_year 2010
_chemical_formula_iupac 'C13 H8 Cl2 N2 O'
_chemical_formula_moiety 'C13 H8 Cl2 N2 O'
_chemical_formula_sum 'C13 H8 Cl2 N2 O'
_chemical_formula_weight 279.11
_chemical_name_systematic
;
2-(1<i>H</i>-Benzimidazol-2-yl)-4,6-dichlorophenol
;
_space_group_IT_number 14
_symmetry_cell_setting monoclinic
_symmetry_space_group_name_Hall '-P 2ybc'
_symmetry_space_group_name_H-M 'P 1 21/c 1'
_atom_sites_solution_hydrogens geom
_atom_sites_solution_primary direct
_atom_sites_solution_secondary difmap
_audit_creation_method SHELXL-97
_cell_angle_alpha 90.00
_cell_angle_beta 104.261(3)
_cell_angle_gamma 90.00
_cell_formula_units_Z 4
_cell_length_a 11.850(3)
_cell_length_b 7.446(3)
_cell_length_c 13.947(2)
_cell_measurement_reflns_used 1560
_cell_measurement_temperature 298(2)
_cell_measurement_theta_max 26.2
_cell_measurement_theta_min 3.0
_cell_volume 1192.7(6)
_computing_cell_refinement 'SAINT (Bruker, 2007)'
_computing_data_collection 'SMART (Bruker, 2007)'
_computing_data_reduction 'SAINT (Bruker, 2007)'
_computing_molecular_graphics 'SHELXTL (Sheldrick, 2008)'
_computing_publication_material 'SHELXTL (Sheldrick, 2008)'
_computing_structure_refinement 'SHELXL97 (Sheldrick, 2008)'
_computing_structure_solution 'SHELXS97 (Sheldrick, 2008)'
_diffrn_ambient_temperature 298(2)
_diffrn_measured_fraction_theta_full 0.985
_diffrn_measured_fraction_theta_max 0.985
_diffrn_measurement_device_type 'Bruker SMART CCD area-detector'
_diffrn_measurement_method '\w scans'
_diffrn_radiation_monochromator graphite
_diffrn_radiation_source 'fine-focus sealed tube'
_diffrn_radiation_type MoK\a
_diffrn_radiation_wavelength 0.71073
_diffrn_reflns_av_R_equivalents 0.0347
_diffrn_reflns_av_sigmaI/netI 0.0467
_diffrn_reflns_limit_h_max 12
_diffrn_reflns_limit_h_min -15
_diffrn_reflns_limit_k_max 9
_diffrn_reflns_limit_k_min -9
_diffrn_reflns_limit_l_max 17
_diffrn_reflns_limit_l_min -12
_diffrn_reflns_number 6117
_diffrn_reflns_theta_full 27.00
_diffrn_reflns_theta_max 27.00
_diffrn_reflns_theta_min 3.01
_diffrn_standards_number 0
_exptl_absorpt_coefficient_mu 0.531
_exptl_absorpt_correction_T_max 0.9105
_exptl_absorpt_correction_T_min 0.8967
_exptl_absorpt_correction_type multi-scan
_exptl_absorpt_process_details '(SADABS; Bruker, 2001)'
_exptl_crystal_colour yellow
_exptl_crystal_density_diffrn 1.554
_exptl_crystal_density_method 'not measured'
_exptl_crystal_description block
_exptl_crystal_F_000 568
_exptl_crystal_size_max 0.21
_exptl_crystal_size_mid 0.20
_exptl_crystal_size_min 0.18
_refine_diff_density_max 0.257
_refine_diff_density_min -0.234
_refine_ls_extinction_method none
_refine_ls_goodness_of_fit_ref 1.031
_refine_ls_hydrogen_treatment mixed
_refine_ls_matrix_type full
_refine_ls_number_parameters 167
_refine_ls_number_reflns 2562
_refine_ls_number_restraints 1
_refine_ls_restrained_S_all 1.031
_refine_ls_R_factor_all 0.0631
_refine_ls_R_factor_gt 0.0416
_refine_ls_shift/su_max 0.001
_refine_ls_shift/su_mean 0.000
_refine_ls_structure_factor_coef Fsqd
_refine_ls_weighting_details 'calc w=1/[\s^2^(Fo^2^)+(0.0678P)^2^] where P=(Fo^2^+2Fc^2^)/3'
_refine_ls_weighting_scheme calc
_refine_ls_wR_factor_gt 0.1139
_refine_ls_wR_factor_ref 0.1268
_reflns_number_gt 1810
_reflns_number_total 2562
_reflns_threshold_expression I>2\s(I)
_cod_data_source_file su2193.cif
_cod_data_source_block I
_cod_original_sg_symbol_H-M 'P 21/c'
_cod_database_code 2227089
_cod_database_fobs_code 2227089

loop_
_symmetry_equiv_pos_as_xyz
'x, y, z'
'-x, y+1/2, -z+1/2'
'-x, -y, -z'
'x, -y-1/2, z-1/2'

loop_
_atom_site_type_symbol
_atom_site_label
_atom_site_fract_x
_atom_site_fract_y
_atom_site_fract_z
_atom_site_U_iso_or_equiv
_atom_site_adp_type
_atom_site_calc_flag
_atom_site_refinement_flags
_atom_site_occupancy
_atom_site_disorder_assembly
_atom_site_disorder_group
Cl Cl1 1.19596(6) 0.99614(9) 0.79805(4) 0.0505(2) Uani d . 1 . .
Cl Cl2 1.37522(5) 0.87011(11) 0.48582(5) 0.0602(3) Uani d . 1 . .
N N1 0.91704(15) 0.6598(3) 0.37972(14) 0.0350(4) Uani d D 1 . .
N N2 0.85158(15) 0.7146(3) 0.51409(13) 0.0361(4) Uani d . 1 . .
O O1 0.98220(14) 0.8474(2) 0.67436(12) 0.0469(4) Uani d . 1 . .
H H1 0.9240 0.8028 0.6378 0.070 Uiso calc R 1 . .
C C1 1.05692(18) 0.7881(3) 0.52982(15) 0.0312(5) Uani d . 1 . .
C C2 1.06961(18) 0.8491(3) 0.62790(16) 0.0337(5) Uani d . 1 . .
C C3 1.1788(2) 0.9158(3) 0.67846(15) 0.0345(5) Uani d . 1 . .
C C4 1.27187(19) 0.9217(3) 0.63599(16) 0.0389(5) Uani d . 1 . .
H H4 1.3434 0.9663 0.6713 0.047 Uiso calc R 1 . .
C C5 1.25768(19) 0.8605(3) 0.53975(17) 0.0376(5) Uani d . 1 . .
C C6 1.15119(19) 0.7967(3) 0.48692(16) 0.0360(5) Uani d . 1 . .
H H6 1.1423 0.7590 0.4219 0.043 Uiso calc R 1 . .
C C7 0.94248(18) 0.7206(3) 0.47531(15) 0.0328(5) Uani d . 1 . .
C C8 0.79936(19) 0.6132(3) 0.35518(16) 0.0352(5) Uani d . 1 . .
C C9 0.75956(18) 0.6484(3) 0.44004(17) 0.0365(5) Uani d . 1 . .
C C10 0.6424(2) 0.6198(4) 0.43936(19) 0.0489(7) Uani d . 1 . .
H H10 0.6147 0.6440 0.4949 0.059 Uiso calc R 1 . .
C C11 0.5702(2) 0.5549(4) 0.3542(2) 0.0584(8) Uani d . 1 . .
H H11 0.4922 0.5346 0.3520 0.070 Uiso calc R 1 . .
C C12 0.6117(2) 0.5182(4) 0.2698(2) 0.0596(8) Uani d . 1 . .
H H12 0.5604 0.4730 0.2135 0.071 Uiso calc R 1 . .
C C13 0.7263(2) 0.5474(3) 0.26834(19) 0.0485(6) Uani d . 1 . .
H H13 0.7532 0.5244 0.2123 0.058 Uiso calc R 1 . .
H H1A 0.968(2) 0.649(4) 0.342(2) 0.080 Uiso d D 1 . .

loop_
_atom_site_aniso_label
_atom_site_aniso_U_11
_atom_site_aniso_U_22
_atom_site_aniso_U_33
_atom_site_aniso_U_12
_atom_site_aniso_U_13
_atom_site_aniso_U_23
Cl1 0.0599(5) 0.0604(4) 0.0299(3) -0.0096(3) 0.0084(3) -0.0027(3)
Cl2 0.0373(4) 0.0907(6) 0.0589(4) -0.0105(3) 0.0236(3) -0.0014(4)
N1 0.0306(10) 0.0409(11) 0.0340(10) -0.0020(8) 0.0090(8) -0.0018(8)
N2 0.0306(10) 0.0451(12) 0.0341(10) 0.0002(9) 0.0106(8) 0.0037(8)
O1 0.0365(9) 0.0717(13) 0.0367(9) -0.0072(8) 0.0171(7) -0.0077(8)
C1 0.0297(11) 0.0315(12) 0.0326(11) 0.0013(9) 0.0085(9) 0.0032(9)
C2 0.0327(12) 0.0374(13) 0.0326(11) 0.0040(9) 0.0112(9) 0.0065(9)
C3 0.0384(13) 0.0367(13) 0.0283(11) 0.0003(10) 0.0077(9) 0.0038(9)
C4 0.0318(13) 0.0438(14) 0.0384(12) -0.0037(10) 0.0034(10) 0.0046(10)
C5 0.0303(12) 0.0433(14) 0.0409(13) 0.0004(10) 0.0118(10) 0.0048(10)
C6 0.0349(12) 0.0411(14) 0.0338(11) -0.0007(10) 0.0123(10) -0.0020(10)
C7 0.0331(12) 0.0339(12) 0.0320(11) 0.0028(10) 0.0088(9) 0.0043(9)
C8 0.0299(12) 0.0370(13) 0.0382(12) 0.0004(9) 0.0073(9) 0.0048(10)
C9 0.0281(12) 0.0399(13) 0.0402(12) 0.0007(10) 0.0058(10) 0.0074(10)
C10 0.0343(13) 0.0657(18) 0.0486(15) -0.0014(12) 0.0138(11) 0.0071(12)
C11 0.0297(13) 0.082(2) 0.0626(18) -0.0054(14) 0.0087(13) 0.0066(15)
C12 0.0426(16) 0.075(2) 0.0530(16) -0.0102(14) -0.0035(13) -0.0045(14)
C13 0.0425(15) 0.0583(17) 0.0435(14) -0.0053(13) 0.0082(11) -0.0039(12)

loop_
_atom_type_symbol
_atom_type_description
_atom_type_scat_dispersion_real
_atom_type_scat_dispersion_imag
_atom_type_scat_source
C C 0.0033 0.0016 'International Tables Vol C Tables 4.2.6.8 and 6.1.1.4'
H H 0.0000 0.0000 'International Tables Vol C Tables 4.2.6.8 and 6.1.1.4'
N N 0.0061 0.0033 'International Tables Vol C Tables 4.2.6.8 and 6.1.1.4'
O O 0.0106 0.0060 'International Tables Vol C Tables 4.2.6.8 and 6.1.1.4'
Cl Cl 0.1484 0.1585 'International Tables Vol C Tables 4.2.6.8 and 6.1.1.4'

loop_
_geom_angle_atom_site_label_1
_geom_angle_atom_site_label_2
_geom_angle_atom_site_label_3
_geom_angle_site_symmetry_1
_geom_angle_site_symmetry_3
_geom_angle
_geom_angle_publ_flag
C7 N1 C8 . . 106.74(18) ?
C7 N1 H1A . . 125(2) ?
C8 N1 H1A . . 128(2) ?
C7 N2 C9 . . 106.08(18) ?
C2 O1 H1 . . 109.5 ?
C6 C1 C2 . . 119.70(19) ?
C6 C1 C7 . . 121.93(19) ?
C2 C1 C7 . . 118.35(19) ?
O1 C2 C3 . . 118.9(2) ?
O1 C2 C1 . . 123.35(19) ?
C3 C2 C1 . . 117.71(19) ?
C4 C3 C2 . . 122.2(2) ?
C4 C3 Cl1 . . 119.11(17) ?
C2 C3 Cl1 . . 118.67(17) ?
C3 C4 C5 . . 119.1(2) ?
C3 C4 H4 . . 120.4 ?
C5 C4 H4 . . 120.4 ?
C6 C5 C4 . . 120.4(2) ?
C6 C5 Cl2 . . 120.51(18) ?
C4 C5 Cl2 . . 119.04(17) ?
C5 C6 C1 . . 120.8(2) ?
C5 C6 H6 . . 119.6 ?
C1 C6 H6 . . 119.6 ?
N2 C7 N1 . . 112.43(19) ?
N2 C7 C1 . . 122.80(19) ?
N1 C7 C1 . . 124.77(19) ?
C13 C8 N1 . . 132.1(2) ?
C13 C8 C9 . . 122.2(2) ?
N1 C8 C9 . . 105.67(19) ?
N2 C9 C10 . . 130.6(2) ?
N2 C9 C8 . . 109.08(19) ?
C10 C9 C8 . . 120.3(2) ?
C11 C10 C9 . . 117.7(2) ?
C11 C10 H10 . . 121.1 ?
C9 C10 H10 . . 121.1 ?
C10 C11 C12 . . 121.4(2) ?
C10 C11 H11 . . 119.3 ?
C12 C11 H11 . . 119.3 ?
C13 C12 C11 . . 121.9(2) ?
C13 C12 H12 . . 119.0 ?
C11 C12 H12 . . 119.0 ?
C12 C13 C8 . . 116.5(2) ?
C12 C13 H13 . . 121.8 ?
C8 C13 H13 . . 121.8 ?

loop_
_geom_bond_atom_site_label_1
_geom_bond_atom_site_label_2
_geom_bond_site_symmetry_2
_geom_bond_distance
_geom_bond_publ_flag
Cl1 C3 . 1.736(2) ?
Cl2 C5 . 1.740(2) ?
N1 C7 . 1.370(3) ?
N1 C8 . 1.395(3) ?
N1 H1A . 0.90(3) ?
N2 C7 . 1.320(3) ?
N2 C9 . 1.394(3) ?
O1 C2 . 1.350(2) ?
O1 H1 . 0.8200 ?
C1 C6 . 1.393(3) ?
C1 C2 . 1.414(3) ?
C1 C7 . 1.470(3) ?
C2 C3 . 1.403(3) ?
C3 C4 . 1.375(3) ?
C4 C5 . 1.388(3) ?
C4 H4 . 0.9300 ?
C5 C6 . 1.379(3) ?
C6 H6 . 0.9300 ?
C8 C13 . 1.393(3) ?
C8 C9 . 1.403(3) ?
C9 C10 . 1.402(3) ?
C10 C11 . 1.369(4) ?
C10 H10 . 0.9300 ?
C11 C12 . 1.409(4) ?
C11 H11 . 0.9300 ?
C12 C13 . 1.380(4) ?
C12 H12 . 0.9300 ?
C13 H13 . 0.9300 ?

loop_
_geom_hbond_atom_site_label_D
_geom_hbond_atom_site_label_H
_geom_hbond_atom_site_label_A
_geom_hbond_site_symmetry_A
_geom_hbond_distance_DH
_geom_hbond_distance_HA
_geom_hbond_distance_DA
_geom_hbond_angle_DHA
O1 H1 N2 . 0.82 1.85 2.582(2) 148
N1 H1A O1 4_575 0.90(3) 2.39(2) 3.145(2) 143(3)

loop_
_cod_related_entry_id
_cod_related_entry_database
_cod_related_entry_code
1 ChemSpider 15966918
